data_4035154
loop_
_publ_author_name
'Bisz, Elwira'
'Piontek, Aleksandara'
'Dziuk, B\/la\.zej'
'Szostak, Roman'
'Szostak, Michal'

_publ_section_title
;
 Barriers to Rotation in ortho-Substituted Tertiary Aromatic Amides:
 Effect of Chloro-Substitution on Resonance and Distortion.
;
_journal_issue 6
_journal_name_full 'The Journal of organic chemistry'
_journal_page_first 3159
_journal_page_last 3163
_journal_paper_doi 10.1021/acs.joc.8b00019
_journal_volume 83
_journal_year 2018
_chemical_formula_sum 'C11 H12 Cl N O2'
_chemical_formula_weight 225.67
_space_group_crystal_system monoclinic
_space_group_IT_number 14
_space_group_name_Hall '-P 2ybc'
_space_group_name_H-M_alt 'P 1 21/c 1'
_atom_sites_solution_hydrogens geom
_audit_creation_method SHELXL-2014/7
_cell_angle_alpha 90
_cell_angle_beta 110.65
_cell_angle_gamma 90
_cell_formula_units_Z 4
_cell_length_a 10.4408(7)
_cell_length_b 7.5170(6)
_cell_length_c 14.8019(11)
_cell_measurement_reflns_used 7091
_cell_measurement_temperature 100.0(1)
_cell_measurement_theta_max 25.991
_cell_measurement_theta_min 3.083
_cell_volume 1087.07(14)
_computing_cell_refinement 'CrysAlisCCD (Oxford Diffraction Ltd., 2008)'
_computing_data_collection 'CrysAlisCCD (Oxford Diffraction Ltd., 2008)'
_computing_data_reduction 'CrysAlisCCD (Oxford Diffraction Ltd., 2008)'
_computing_molecular_graphics 'SHELXTL (Sheldrick, 2008)'
_computing_publication_material 'SHELXL-2014/7 (Sheldrick, 2014)'
_computing_structure_refinement 'SHELXL-2014/7 (Sheldrick, 2014)'
_computing_structure_solution 'SHELXS-2014/7 (Sheldrick, 2014)'
_diffrn_ambient_temperature 100.0(1)
_diffrn_detector_area_resol_mean '1024 x 1024 with blocks 2 x 2'
_diffrn_measured_fraction_theta_full 0.981
_diffrn_measured_fraction_theta_max 0.979
_diffrn_measurement_device_type Xcalibur
_diffrn_measurement_method \w--scan
_diffrn_radiation_type MoK\a
_diffrn_radiation_wavelength 0.71073
_diffrn_reflns_av_R_equivalents 0.0675
_diffrn_reflns_av_unetI/netI 0.0502
_diffrn_reflns_Laue_measured_fraction_full 0.981
_diffrn_reflns_Laue_measured_fraction_max 0.979
_diffrn_reflns_limit_h_max 12
_diffrn_reflns_limit_h_min -12
_diffrn_reflns_limit_k_max 5
_diffrn_reflns_limit_k_min -9
_diffrn_reflns_limit_l_max 18
_diffrn_reflns_limit_l_min -18
_diffrn_reflns_number 7091
_diffrn_reflns_point_group_measured_fraction_full 0.981
_diffrn_reflns_point_group_measured_fraction_max 0.979
_diffrn_reflns_theta_full 25.242
_diffrn_reflns_theta_max 25.991
_diffrn_reflns_theta_min 3.083
_diffrn_source 'fine-focus sealed tube'
_exptl_absorpt_coefficient_mu 0.330
_exptl_absorpt_correction_type none
_exptl_crystal_colour colourless
_exptl_crystal_density_diffrn 1.379
_exptl_crystal_density_method 'not measured'
_exptl_crystal_description plate
_exptl_crystal_F_000 472
_exptl_crystal_size_max 0.04
_exptl_crystal_size_mid 0.03
_exptl_crystal_size_min 0.02
_refine_diff_density_max 0.589
_refine_diff_density_min -0.349
_refine_diff_density_rms 0.087
_refine_ls_extinction_method none
_refine_ls_goodness_of_fit_ref 1.069
_refine_ls_hydrogen_treatment constr
_refine_ls_matrix_type full
_refine_ls_number_parameters 136
_refine_ls_number_reflns 2093
_refine_ls_number_restraints 0
_refine_ls_restrained_S_all 1.069
_refine_ls_R_factor_all 0.0581
_refine_ls_R_factor_gt 0.0487
_refine_ls_shift/su_max 0.000
_refine_ls_shift/su_mean 0.000
_refine_ls_structure_factor_coef Fsqd
_refine_ls_weighting_details 'w=1/[\s^2^(Fo^2^)+(0.0750P)^2^+0.5769P] where P=(Fo^2^+2Fc^2^)/3'
_refine_ls_weighting_scheme calc
_refine_ls_wR_factor_gt 0.1312
_refine_ls_wR_factor_ref 0.1353
_reflns_Friedel_coverage 0.000
_reflns_number_gt 1715
_reflns_number_total 2093
_reflns_threshold_expression 'I > 2\s(I)'
_cod_data_source_file jo8b00019_si_003.cif
_cod_data_source_block BD126
_cod_original_cell_volume 1087.05(14)
_cod_original_sg_symbol_H-M 'P 21/c'
_cod_database_code 4035154
_shelx_shelxl_version_number 2014/7
_shelx_space_group_comment
;
The symmetry employed for this shelxl refinement is uniquely defined
by the following loop, which should always be used as a source of
symmetry information in preference to the above space-group names.
They are only intended as comments.
;

loop_
_space_group_symop_operation_xyz
'x, y, z'
'-x, y+1/2, -z+1/2'
'-x, -y, -z'
'x, -y-1/2, z-1/2'

loop_
_atom_site_label
_atom_site_type_symbol
_atom_site_fract_x
_atom_site_fract_y
_atom_site_fract_z
_atom_site_U_iso_or_equiv
_atom_site_adp_type
_atom_site_occupancy
_atom_site_site_symmetry_order
_atom_site_calc_flag
_atom_site_refinement_flags_posn
_atom_site_refinement_flags_adp
C1 C 0.3193(2) 0.1032(3) 0.23227(17) 0.0146(5) Uani 1 1 d . .
C2 C 0.4143(2) 0.1360(3) 0.18744(17) 0.0165(5) Uani 1 1 d . .
C3 C 0.5504(2) 0.1694(3) 0.24041(19) 0.0182(5) Uani 1 1 d . .
H3 H 0.6122 0.1913 0.2093 0.022 Uiso 1 1 calc R U
C4 C 0.5939(2) 0.1699(3) 0.34020(19) 0.0196(5) Uani 1 1 d . .
H4 H 0.6854 0.1913 0.3764 0.024 Uiso 1 1 calc R U
C5 C 0.5011(3) 0.1385(3) 0.38666(18) 0.0202(5) Uani 1 1 d . .
H5 H 0.5305 0.1403 0.4537 0.024 Uiso 1 1 calc R U
C6 C 0.3648(2) 0.1044(3) 0.33309(18) 0.0174(5) Uani 1 1 d . .
H6 H 0.3034 0.0823 0.3645 0.021 Uiso 1 1 calc R U
C10 C -0.0585(2) 0.1309(3) 0.07447(17) 0.0170(5) Uani 1 1 d . .
H10A H -0.0766 0.0083 0.0865 0.020 Uiso 1 1 calc R U
H10B H -0.0735 0.1433 0.0063 0.020 Uiso 1 1 calc R U
N9 N 0.08388(19) 0.1762(2) 0.13173(14) 0.0158(4) Uani 1 1 d . .
O8 O 0.14191(16) -0.1100(2) 0.17633(12) 0.0163(4) Uani 1 1 d . .
C7 C 0.1743(2) 0.0485(3) 0.17697(16) 0.0136(5) Uani 1 1 d . .
C13 C 0.0114(3) 0.4776(3) 0.15134(19) 0.0212(5) Uani 1 1 d . .
H13A H 0.0193 0.4566 0.2178 0.025 Uiso 1 1 calc R U
H13B H 0.0294 0.6026 0.1447 0.025 Uiso 1 1 calc R U
C14 C 0.1166(2) 0.3652(3) 0.12766(18) 0.0185(5) Uani 1 1 d . .
H14A H 0.1157 0.3947 0.0636 0.022 Uiso 1 1 calc R U
H14B H 0.2074 0.3897 0.1737 0.022 Uiso 1 1 calc R U
Cl15 Cl 0.36150(6) 0.13497(8) 0.06158(4) 0.0238(2) Uani 1 1 d . .
O12 O -0.12419(17) 0.4355(2) 0.08875(13) 0.0212(4) Uani 1 1 d . .
C11 C -0.1545(2) 0.2533(3) 0.10154(17) 0.0178(5) Uani 1 1 d . .
H11A H -0.2483 0.2272 0.0615 0.021 Uiso 1 1 calc R U
H11B H -0.1449 0.2332 0.1684 0.021 Uiso 1 1 calc R U

loop_
_atom_site_aniso_label
_atom_site_aniso_U_11
_atom_site_aniso_U_22
_atom_site_aniso_U_33
_atom_site_aniso_U_23
_atom_site_aniso_U_13
_atom_site_aniso_U_12
C1 0.0126(11) 0.0100(10) 0.0209(12) -0.0001(9) 0.0055(10) 0.0005(9)
C2 0.0188(12) 0.0129(11) 0.0182(12) 0.0004(9) 0.0071(10) 0.0015(9)
C3 0.0138(12) 0.0141(11) 0.0294(14) 0.0000(10) 0.0110(11) -0.0001(9)
C4 0.0112(11) 0.0163(11) 0.0292(13) -0.0020(10) 0.0046(10) -0.0013(9)
C5 0.0214(13) 0.0187(12) 0.0181(12) -0.0008(9) 0.0038(10) -0.0018(10)
C6 0.0159(12) 0.0157(11) 0.0214(12) 0.0011(9) 0.0076(10) -0.0020(9)
C10 0.0133(11) 0.0177(12) 0.0170(12) -0.0019(9) 0.0017(9) -0.0003(9)
N9 0.0138(10) 0.0128(9) 0.0189(10) 0.0006(7) 0.0033(8) -0.0017(7)
O8 0.0161(8) 0.0127(8) 0.0192(9) -0.0006(6) 0.0051(7) -0.0011(6)
C7 0.0146(11) 0.0150(11) 0.0127(11) -0.0010(8) 0.0067(9) -0.0002(9)
C13 0.0241(13) 0.0129(11) 0.0274(13) 0.0013(10) 0.0100(11) -0.0007(10)
C14 0.0183(12) 0.0131(11) 0.0237(13) 0.0036(9) 0.0069(10) -0.0012(9)
Cl15 0.0231(4) 0.0317(4) 0.0184(3) -0.0004(2) 0.0096(3) -0.0046(3)
O12 0.0201(9) 0.0170(8) 0.0268(9) 0.0041(7) 0.0086(8) 0.0043(7)
C11 0.0141(11) 0.0193(12) 0.0196(12) 0.0007(10) 0.0055(10) 0.0012(9)

loop_
_atom_type_symbol
_atom_type_description
_atom_type_scat_dispersion_real
_atom_type_scat_dispersion_imag
_atom_type_scat_source
C C 0.0033 0.0016 'International Tables Vol C Tables 4.2.6.8 and 6.1.1.4'
H H 0.0000 0.0000 'International Tables Vol C Tables 4.2.6.8 and 6.1.1.4'
O O 0.0106 0.0060 'International Tables Vol C Tables 4.2.6.8 and 6.1.1.4'
N N 0.0061 0.0033 'International Tables Vol C Tables 4.2.6.8 and 6.1.1.4'
Cl Cl 0.1484 0.1585 'International Tables Vol C Tables 4.2.6.8 and 6.1.1.4'

loop_
_geom_angle_atom_site_label_1
_geom_angle_atom_site_label_2
_geom_angle_atom_site_label_3
_geom_angle
C2 C1 C6 118.3(2)
C2 C1 C7 122.5(2)
C6 C1 C7 118.8(2)
C3 C2 C1 121.5(2)
C3 C2 Cl15 118.74(19)
C1 C2 Cl15 119.73(18)
C2 C3 C4 119.4(2)
C2 C3 H3 120.3
C4 C3 H3 120.3
C3 C4 C5 120.2(2)
C3 C4 H4 119.9
C5 C4 H4 119.9
C6 C5 C4 120.1(2)
C6 C5 H5 120.0
C4 C5 H5 120.0
C5 C6 C1 120.4(2)
C5 C6 H6 119.8
C1 C6 H6 119.8
N9 C10 C11 109.64(18)
N9 C10 H10A 109.7
C11 C10 H10A 109.7
N9 C10 H10B 109.7
C11 C10 H10B 109.7
H10A C10 H10B 108.2
C7 N9 C14 125.28(19)
C7 N9 C10 120.76(19)
C14 N9 C10 113.81(18)
O8 C7 N9 122.7(2)
O8 C7 C1 119.2(2)
N9 C7 C1 118.09(19)
O12 C13 C14 111.0(2)
O12 C13 H13A 109.4
C14 C13 H13A 109.4
O12 C13 H13B 109.4
C14 C13 H13B 109.4
H13A C13 H13B 108.0
N9 C14 C13 109.30(19)
N9 C14 H14A 109.8
C13 C14 H14A 109.8
N9 C14 H14B 109.8
C13 C14 H14B 109.8
H14A C14 H14B 108.3
C13 O12 C11 109.92(17)
O12 C11 C10 110.36(19)
O12 C11 H11A 109.6
C10 C11 H11A 109.6
O12 C11 H11B 109.6
C10 C11 H11B 109.6
H11A C11 H11B 108.1

loop_
_geom_bond_atom_site_label_1
_geom_bond_atom_site_label_2
_geom_bond_distance
C1 C2 1.397(3)
C1 C6 1.397(3)
C1 C7 1.502(3)
C2 C3 1.382(3)
C2 Cl15 1.746(2)
C3 C4 1.384(4)
C3 H3 0.9300
C4 C5 1.392(4)
C4 H4 0.9300
C5 C6 1.386(3)
C5 H5 0.9300
C6 H6 0.9300
C10 N9 1.468(3)
C10 C11 1.515(3)
C10 H10A 0.9700
C10 H10B 0.9700
N9 C7 1.347(3)
N9 C14 1.468(3)
O8 C7 1.237(3)
C13 O12 1.427(3)
C13 C14 1.522(3)
C13 H13A 0.9700
C13 H13B 0.9700
C14 H14A 0.9700
C14 H14B 0.9700
O12 C11 1.433(3)
C11 H11A 0.9700
C11 H11B 0.9700

loop_
_geom_hbond_atom_site_label_D
_geom_hbond_atom_site_label_H
_geom_hbond_atom_site_label_A
_geom_hbond_distance_DH
_geom_hbond_distance_HA
_geom_hbond_distance_DA
_geom_hbond_angle_DHA
_geom_hbond_site_symmetry_A
C10 H10B O8 0.97 2.55 3.505(3) 167.1 3
C13 H13B O8 0.97 2.42 3.354(3) 160.3 1_565
C14 H14A O12 0.97 2.62 3.562(3) 163.9 3_565
C11 H11B O8 0.97 2.57 3.403(3) 143.5 2

loop_
_geom_torsion_atom_site_label_1
_geom_torsion_atom_site_label_2
_geom_torsion_atom_site_label_3
_geom_torsion_atom_site_label_4
_geom_torsion
C6 C1 C2 C3 -0.1(3)
C7 C1 C2 C3 -173.7(2)
C6 C1 C2 Cl15 179.82(17)
C7 C1 C2 Cl15 6.2(3)
C1 C2 C3 C4 0.2(3)
Cl15 C2 C3 C4 -179.72(17)
C2 C3 C4 C5 -0.5(3)
C3 C4 C5 C6 0.8(3)
C4 C5 C6 C1 -0.7(3)
C2 C1 C6 C5 0.3(3)
C7 C1 C6 C5 174.1(2)
C11 C10 N9 C7 132.1(2)
C11 C10 N9 C14 -52.3(3)
C14 N9 C7 O8 -178.3(2)
C10 N9 C7 O8 -3.2(3)
C14 N9 C7 C1 3.3(3)
C10 N9 C7 C1 178.46(19)
C2 C1 C7 O8 101.2(3)
C6 C1 C7 O8 -72.4(3)
C2 C1 C7 N9 -80.4(3)
C6 C1 C7 N9 106.1(2)
C7 N9 C14 C13 -133.1(2)
C10 N9 C14 C13 51.5(3)
O12 C13 C14 N9 -55.5(3)
C14 C13 O12 C11 62.0(2)
C13 O12 C11 C10 -62.3(2)
N9 C10 C11 O12 56.5(2)
